data_2200484
loop_
_publ_author_name
'Guzm\'an-Miralles, Carmen'
'Castillo, Oscar'
'Luque, Antonio'
'Beitia, Javier I.'
'Rom\'an, Pascual'

_publ_section_title
;
 \m-Oxalato-bis[aqua(diethylenetriamine)nickel(II)] dinitrate
;
_journal_issue 9
_journal_name_full 'Acta Crystallographica Section E'
_journal_page_first m407
_journal_page_last m409
_journal_paper_doi 10.1107/S1600536801013344
_journal_volume 57
_journal_year 2001
_chemical_formula_iupac '[Ni2 (C2 O4) (C4 H13 N3)2 (H2 O)2] (N O3)2'
_chemical_formula_moiety 'C10 H30 N6 Ni2 O6 2+, 2N O3 1-'
_chemical_formula_sum 'C10 H30 N8 Ni2 O12'
_chemical_formula_weight 571.80
_chemical_name_systematic
;
\m-oxalato-bis[aqua(diethylenetriamine)nickel(II)] dinitrate
;
_space_group_IT_number 14
_symmetry_cell_setting monoclinic
_symmetry_space_group_name_Hall '-P 2yn'
_symmetry_space_group_name_H-M 'P 1 21/n 1'
_audit_creation_method 'WinGX routine CIF_UPDATE'
_cell_angle_alpha 90
_cell_angle_beta 117.96(2)
_cell_angle_gamma 90
_cell_formula_units_Z 2
_cell_length_a 12.560(2)
_cell_length_b 7.243(2)
_cell_length_c 13.387(2)
_cell_measurement_reflns_used 25
_cell_measurement_temperature 293(2)
_cell_measurement_theta_max 13.2
_cell_measurement_theta_min 7.5
_cell_volume 1075.7(4)
_computing_cell_refinement 'CAD-4 Software'
_computing_data_collection 'CAD-4 Software (Enraf-Nonius, 1989)'
_computing_data_reduction 'XCAD4 (Harms & Wocadlo, 1995)'
_computing_molecular_graphics 'ORTEP-3 (Farrugia, 1997)'
_computing_publication_material 'WinGX (Farrugia, 1999)'
_computing_structure_refinement 'SHELXL97 (Sheldrick, 1997)'
_computing_structure_solution 'SIR92 (Altomare et al., 1993)'
_diffrn_measured_fraction_theta_full 1.00
_diffrn_measured_fraction_theta_max 1.00
_diffrn_measurement_device 'Enraf Nonius CAD-4'
_diffrn_measurement_method \w/2\q
_diffrn_radiation_monochromator graphite
_diffrn_radiation_source 'x-ray tube'
_diffrn_radiation_type MoK\a
_diffrn_radiation_wavelength .71073
_diffrn_reflns_av_R_equivalents .0190
_diffrn_reflns_limit_h_max 17
_diffrn_reflns_limit_h_min -20
_diffrn_reflns_limit_k_max 11
_diffrn_reflns_limit_k_min 0
_diffrn_reflns_limit_l_max 21
_diffrn_reflns_limit_l_min 0
_diffrn_reflns_number 5512
_diffrn_reflns_theta_full 34.96
_diffrn_reflns_theta_max 34.96
_diffrn_reflns_theta_min 1.84
_diffrn_standards_decay_% 1
_diffrn_standards_interval_count 98
_diffrn_standards_interval_time 60
_diffrn_standards_number 2
_exptl_absorpt_coefficient_mu 1.826
_exptl_absorpt_correction_T_max .633
_exptl_absorpt_correction_T_min .494
_exptl_absorpt_correction_type empirical
_exptl_absorpt_process_details 'via \y scan (North et al., 1968)'
_exptl_crystal_colour blue
_exptl_crystal_density_diffrn 1.765
_exptl_crystal_density_meas 1.750(10)
_exptl_crystal_density_method 'flotation in a mixture of carbon tetrachloride and bromoform'
_exptl_crystal_description prism
_exptl_crystal_F_000 596
_exptl_crystal_size_max .40
_exptl_crystal_size_mid .40
_exptl_crystal_size_min .25
_refine_diff_density_max .575
_refine_diff_density_min -.726
_refine_ls_extinction_method none
_refine_ls_goodness_of_fit_ref 1.030
_refine_ls_hydrogen_treatment mixed
_refine_ls_matrix_type full
_refine_ls_number_parameters 184
_refine_ls_number_reflns 4732
_refine_ls_number_restraints 13
_refine_ls_restrained_S_all 1.032
_refine_ls_R_factor_all .0594
_refine_ls_R_factor_gt .0325
_refine_ls_shift/su_max .001
_refine_ls_shift/su_mean .002
_refine_ls_structure_factor_coef Fsqd
_refine_ls_weighting_details 'calc w = 1/[\s^2^(Fo^2^)+(0.0487P)^2^+0.5287P] where P = (Fo^2^+2Fc^2^)/3'
_refine_ls_weighting_scheme calc
_refine_ls_wR_factor_ref .0889
_reflns_number_gt 3495
_reflns_number_total 4732
_reflns_threshold_expression I>2\s(I)
_cod_data_source_file dn6002.cif
_cod_data_source_block I
_cod_depositor_comments
;
The following automatic conversions were performed:
'_symmetry_cell_setting' value 'Monoclinic' changed to 'monoclinic'
according to '/home/saulius/struct/CIF-dictionaries/cif_core.dic'
dictionary named 'cif_core.dic' version 2.4.1 from 2010-06-29.

Automatic conversion script
Id: cif_fix_enum 1527 2010-12-29 10:47:43Z saulius 

The following automatic conversions were performed:

'_symmetry_cell_setting' value 'Monoclinic' changed to 'monoclinic'
according to /home/saulius/struct/CIF-dictionaries/cif_core.dic
dictionary named 'cif_core.dic' version 2.4.1 from 2010-06-29.

Automatic conversion script
Id: cif_fix_values 1715 2011-07-08 13:25:40Z adriana 
;
_cod_original_sg_symbol_H-M 'P 21/n'
_cod_database_code 2200484
_cod_database_fobs_code 2200484

loop_
_symmetry_equiv_pos_as_xyz
x,y,z
1/2-x,1/2+y,1/2-z
-x,-y,-z
1/2+x,1/2-y,1/2+z

loop_
_atom_site_label
_atom_site_fract_x
_atom_site_fract_y
_atom_site_fract_z
_atom_site_U_iso_or_equiv
_atom_site_adp_type
_atom_site_calc_flag
_atom_site_refinement_flags
_atom_site_occupancy
_atom_site_disorder_group
_atom_site_type_symbol
Ni1 .55907(2) .76308(2) .178205(14) .02110(5) Uani d . 1 . Ni
O1 .58089(10) 1.04120(13) .14506(8) .0249(2) Uani d . 1 . O
O2 .47092(10) .76468(12) -.00044(9) .0254(2) Uani d . 1 . O
C1 .53176(11) 1.0802(2) .04158(10) .0200(2) Uani d . 1 . C
O3W .71952(11) .6948(2) .17523(12) .0360(3) Uani d . 1 . O
N1 .64163(13) .8183(2) .35098(11) .0315(3) Uani d D 1 . N
C2 .5489(2) .8330(3) .38839(14) .0403(4) Uani d . 1 . C
H2A .5777(2) .9115(3) .45470(14) .048 Uiso calc R 1 . H
H2B .5320(2) .7118(3) .40838(14) .048 Uiso calc R 1 . H
C3 .4348(2) .9145(3) .2931(2) .0417(4) Uani d . 1 . C
H3A .3697(2) .9083(3) .3128(2) .05 Uiso calc R 1 . H
H3B .4481(2) 1.0431(3) .2822(2) .05 Uiso calc R 1 . H
N4 .40125(12) .8110(2) .18794(12) .0295(2) Uani d D 1 . N
C5 .3425(2) .6328(3) .1840(2) .0434(4) Uani d D 1 . C
H5A .2557(2) .6476(3) .1420(2) .052 Uiso calc PR .9 1 H
H5B .3626(2) .5948(3) .2603(2) .052 Uiso calc PR .9 1 H
H5C .3074(2) .6398(3) .2348(2) .052 Uiso d PR .1 2 H
H5D .2769(2) .6158(3) .1081(2) .052 Uiso d PR .1 2 H
C6 .3819(2) .4853(3) .1287(2) .0394(4) Uani d PD .9 1 C
H6A .3556(2) .3651(3) .1406(2) .047 Uiso calc PR .9 1 H
H6B .3459(2) .5074(3) .0480(2) .047 Uiso calc PR .9 1 H
N7 .51403(14) .4891(2) .17864(12) .0319(3) Uani d D 1 . N
C6A .4150(16) .4776(19) .2122(16) .042(4) Uani d PD .1 2 C
H3C .3651(16) .3710(19) .1757(16) .051 Uiso calc PR .1 2 H
H3D .4511(16) .4587(19) .2933(16) .051 Uiso calc PR .1 2 H
N10 .82822(14) .8786(2) .01015(13) .0363(3) Uani d . 1 . N
O11 .75272(14) .9460(2) .03687(13) .0467(3) Uani d . 1 . O
O12 .8234(2) .9207(4) -.07927(15) .0796(6) Uani d . 1 . O
O13 .9063(2) .7776(4) .0781(2) .0932(8) Uani d . 1 . O
H31W .781(2) .679(4) .237(2) .049(7) Uiso d . 1 . H
H32W .743(3) .767(4) .142(3) .063(9) Uiso d . 1 . H
H71 .553(2) .440(3) .2473(16) .048(6) Uiso d D 1 . H
H41 .354(2) .876(3) .1313(19) .059(7) Uiso d D 1 . H
H72 .532(2) .431(4) .133(2) .054(7) Uiso d D 1 . H
H11 .682(2) .920(3) .365(2) .051(7) Uiso d D 1 . H
H12 .695(2) .736(3) .394(2) .052(8) Uiso d D 1 . H

loop_
_atom_site_aniso_label
_atom_site_aniso_U_11
_atom_site_aniso_U_22
_atom_site_aniso_U_33
_atom_site_aniso_U_12
_atom_site_aniso_U_13
_atom_site_aniso_U_23
Ni1 .02101(8) .02123(8) .02057(8) -.00034(6) .00934(6) .00223(6)
O1 .0285(5) .0237(4) .0193(4) -.0037(4) .0085(4) .0000(3)
O2 .0331(5) .0200(4) .0225(4) -.0025(3) .0126(4) .0005(3)
C1 .0187(5) .0202(4) .0211(5) -.0007(4) .0093(4) -.0008(4)
O3W .0257(5) .0456(6) .0374(6) .0091(5) .0152(5) .0132(5)
N1 .0325(7) .0330(6) .0232(5) -.0044(5) .0082(5) .0022(5)
C2 .0475(10) .0481(9) .0274(7) .0034(8) .0193(7) -.0024(6)
C3 .0443(10) .0440(9) .0402(9) .0108(7) .0225(8) -.0044(7)
N4 .0262(6) .0337(6) .0295(6) .0027(5) .0139(5) .0022(5)
C5 .0351(9) .0506(10) .0511(11) -.0116(8) .0257(8) -.0026(8)
C6 .0433(10) .0354(8) .0369(9) -.0161(8) .0167(8) -.0040(7)
N7 .0410(7) .0237(5) .0317(6) .0004(5) .0177(6) .0017(4)
C6A .051(11) .032(7) .045(10) -.017(7) .024(8) -.006(7)
N10 .0366(7) .0385(7) .0374(7) .0036(6) .0204(6) .0003(6)
O11 .0522(8) .0429(7) .0623(9) .0069(6) .0412(7) .0024(6)
O12 .0843(14) .123(2) .0527(10) .0302(13) .0494(10) .0219(11)
O13 .087(2) .109(2) .091(2) .0644(14) .0473(13) .0509(13)

loop_
_atom_type_symbol
_atom_type_description
_atom_type_scat_dispersion_real
_atom_type_scat_dispersion_imag
_atom_type_scat_source
C C .0033 .0016 'International Tables Vol C Tables 4.2.6.8 and 6.1.1.4'
H H 0 0 'International Tables Vol C Tables 4.2.6.8 and 6.1.1.4'
N N .0061 .0033 'International Tables Vol C Tables 4.2.6.8 and 6.1.1.4'
O O .0106 .006 'International Tables Vol C Tables 4.2.6.8 and 6.1.1.4'
Ni Ni .3393 1.1124 'International Tables Vol C Tables 4.2.6.8 and 6.1.1.4'

loop_
_geom_angle_atom_site_label_1
_geom_angle_atom_site_label_2
_geom_angle_atom_site_label_3
_geom_angle_site_symmetry_1
_geom_angle_site_symmetry_3
_geom_angle
_geom_angle_publ_flag
O1 Ni1 O2 . . 78.89(4) yes
O1 Ni1 O3W . . 90.02(6) yes
O1 Ni1 N1 . . 90.23(5) yes
O1 Ni1 N4 . . 94.34(6) yes
O1 Ni1 N7 . . 169.13(5) yes
O2 Ni1 O3W . . 88.74(6) yes
O2 Ni1 N1 . . 168.57(5) yes
O2 Ni1 N4 . . 93.50(6) yes
O2 Ni1 N7 . . 90.55(5) yes
O3W Ni1 N1 . . 94.82(7) yes
O3W Ni1 N4 . . 175.41(6) yes
O3W Ni1 N7 . . 92.32(7) yes
N1 Ni1 N4 . . 83.75(7) yes
N1 Ni1 N7 . . 100.13(6) yes
N4 Ni1 N7 . . 83.66(7) yes
Ni1 O1 C1 . . 113.68(8) no
Ni1 O2 C1 . 3_675 113.38(8) no
Ni1 O3W H31W . . 117.8(18) no
Ni1 O3W H32W . . 117(3) no
H31W O3W H32W . . 103(3) no
Ni1 N1 C2 . . 109.30(11) no
C3 N4 C5 . . 113.18(16) no
Ni1 N4 C5 . . 109.15(13) no
Ni1 N4 C3 . . 106.98(13) no
Ni1 N7 C6 . . 105.65(12) no
Ni1 N7 C6A . . 108.6(5) no
C2 N1 H12 . . 107.9(17) no
H11 N1 H12 . . 104(2) no
Ni1 N1 H11 . . 109.9(16) no
Ni1 N1 H12 . . 115.3(15) no
C2 N1 H11 . . 109.8(17) no
C5 N4 H41 . . 108.5(16) no
Ni1 N4 H41 . . 108.9(19) no
C3 N4 H41 . . 110.1(15) no
C6 N7 H72 . . 106.5(18) no
Ni1 N7 H71 . . 111.7(14) no
Ni1 N7 H72 . . 108.3(19) no
C6 N7 H71 . . 114.8(17) no
C6A N7 H71 . . 78.5(19) no
C6A N7 H72 . . 135(2) no
H71 N7 H72 . . 110(2) no
O12 N10 O13 . . 122.6(2) no
O11 N10 O12 . . 119.34(19) no
O11 N10 O13 . . 118.04(19) no
O1 C1 O2 . 3_675 126.01(12) no
O1 C1 C1 . 3_675 116.50(11) no
O2 C1 C1 3_675 3_675 117.48(11) no
N1 C2 C3 . . 109.14(15) no
N4 C3 C2 . . 109.79(17) no
N4 C5 C6A . . 116.5(8) no
N4 C5 C6 . . 111.32(19) no
N7 C6 C5 . . 108.87(17) no
N7 C6A C5 . . 113.8(11) no
C3 C2 H2B . . 109.9 no
H2A C2 H2B . . 108.3 no
C3 C2 H2A . . 109.8 no
N1 C2 H2A . . 109.9 no
N1 C2 H2B . . 109.9 no
N4 C3 H3A . . 109.7 no
N4 C3 H3B . . 109.7 no
C2 C3 H3A . . 109.7 no
C2 C3 H3B . . 109.7 no
H3A C3 H3B . . 108.2 no
N4 C5 H5B . . 109.4 no
C6 C5 H5A . . 109.4 no
N4 C5 H5C . . 108.3 no
N4 C5 H5D . . 108.3 no
N4 C5 H5A . . 109.4 no
C6A C5 H5D . . 108.1 no
H5C C5 H5D . . 107.4 no
C6 C5 H5B . . 109.4 no
H5A C5 H5B . . 108.0 no
C6A C5 H5C . . 108.0 no
N7 C6 H6A . . 109.9 no
N7 C6 H6B . . 109.9 no
C5 C6 H6A . . 109.9 no
C5 C6 H6B . . 109.9 no
H6A C6 H6B . . 108.3 no
N7 C6A H3D . . 109 no
H3C C6A H3D . . 108 no
C5 C6A H3C . . 109 no
C5 C6A H3D . . 108.8 no
N7 C6A H3C . . 109 no

loop_
_geom_bond_atom_site_label_1
_geom_bond_atom_site_label_2
_geom_bond_site_symmetry_1
_geom_bond_site_symmetry_2
_geom_bond_distance
_geom_bond_publ_flag
Ni1 O1 . . 2.1081(11) yes
Ni1 O2 . . 2.1125(12) yes
Ni1 O3W . . 2.0935(17) yes
Ni1 N1 . . 2.0822(14) yes
Ni1 N4 . . 2.0758(18) yes
Ni1 N7 . . 2.0641(15) yes
O1 C1 . . 1.2561(16) no
O2 C1 . 3_675 1.2451(15) no
O3W H32W . . .83(4) no
O3W H31W . . .83(2) no
O11 N10 . . 1.258(3) no
O12 N10 . . 1.209(3) no
O13 N10 . . 1.220(3) no
N1 C2 . . 1.471(3) no
N4 C3 . . 1.472(2) no
N4 C5 . . 1.476(3) no
N7 C6A . . 1.51(2) no
N7 C6 . . 1.470(3) no
N1 H12 . . .88(2) no
N1 H11 . . .87(2) no
N4 H41 . . .85(2) no
N7 H71 . . .888(19) no
N7 H72 . . .86(3) no
C1 C1 . 3_675 1.5463(17) no
C2 C3 . . 1.522(3) no
C5 C6 . . 1.509(3) no
C5 C6A . . 1.383(17) no
C2 H2B . . .97 no
C2 H2A . . .97 no
C3 H3A . . .97 no
C3 H3B . . .97 no
C5 H5A . . .97 no
C5 H5D . . .97 no
C5 H5B . . .97 no
C5 H5C . . .97 no
C6 H6A . . .97 no
C6 H6B . . .97 no
C6A H3C . . .97 no
C6A H3D . . .97 no

loop_
_geom_hbond_atom_site_label_D
_geom_hbond_atom_site_label_H
_geom_hbond_atom_site_label_A
_geom_hbond_site_symmetry_A
_geom_hbond_distance_DH
_geom_hbond_distance_HA
_geom_hbond_distance_DA
_geom_hbond_angle_DHA
_geom_hbond_publ_flag
N1 H11 O3W 2_655 .87(2) 2.53(2) 3.343(2) 157(2) yes
N1 H12 O11 2_645 .88(2) 2.26(2) 3.069(2) 152(2) yes
O3W H31W O1 2_645 .83(2) 1.98(3) 2.767(2) 157(3) yes
O3W H32W O11 . .83(4) 1.96(3) 2.764(2) 165(4) yes
O3W H32W O13 . .83(4) 2.57(4) 3.227(3) 138(3) yes
N4 H41 O11 3_675 .85(2) 2.39(2) 3.231(2) 170(3) yes
N4 H41 O12 3_675 .85(2) 2.49(3) 3.164(3) 137(2) yes
N7 H71 O13 2_645 .888(19) 2.45(2) 3.301(3) 161(2) yes
N7 H72 O2 3_665 .86(3) 2.25(3) 3.087(2) 164(3) yes
